data_7000265
loop_
_publ_author_name
'Hitchcock, Peter B.'
'Lappert, Michael F.'
'Protchenko, Andrey V.'
'Uiterweerd, Patrick G. H.'

_publ_section_title
;
 Synthesis and structures of halides and pseudohalides of
 bis[2,6-bis(dimethylamino)phenyl]tin(IV)
;
_journal_coden_ASTM DTARAF
_journal_issue 2
_journal_name_full 'Dalton Transactions'
_journal_page_first 353
_journal_page_last 361
_journal_paper_doi 10.1039/b813353k
_journal_year 2009
_chemical_compound_source 'synthesis as described'
_chemical_formula_moiety 'C22 H30 N6 S2 Sn'
_chemical_formula_sum 'C22 H30 N6 S2 Sn'
_chemical_formula_weight 561.33
_space_group_IT_number 2
_symmetry_cell_setting triclinic
_symmetry_Int_Tables_number 2
_symmetry_space_group_name_Hall '-P 1'
_symmetry_space_group_name_H-M 'P -1'
_atom_sites_solution_hydrogens geom
_atom_sites_solution_primary direct
_atom_sites_solution_secondary difmap
_audit_conform_dict_location ftp://ftp.iucr.org/cifdics/cif_core.dic
_audit_conform_dict_name cif_core.dic
_audit_conform_dict_version 2.1
_audit_creation_date 2000-10-31T16:35:06-00:00
_audit_creation_method 'WinGX routine CIF_UPDATE'
_cell_angle_alpha 83.528(4)
_cell_angle_beta 83.428(3)
_cell_angle_gamma 71.525(10)
_cell_formula_units_Z 2
_cell_length_a 9.7728(7)
_cell_length_b 10.5566(5)
_cell_length_c 13.2285(10)
_cell_measurement_reflns_used 10568
_cell_measurement_temperature 173(2)
_cell_measurement_theta_max 27.878
_cell_measurement_theta_min 3.705
_cell_measurement_wavelength 0.71073
_cell_volume 1281.67(16)
_computing_cell_refinement 'HKL Scalepack (Otwinowski & Minor 1997)'
_computing_data_reduction 'HKL Denzo and Scalepack (Otwinowski & Minor 1997)'
_computing_molecular_graphics 'Ortep-3 for Windows (Farrugia, 1997)'
_computing_publication_material 'WinGX publication routines (Farrugia, 1999)'
_computing_structure_refinement 'SHELXL-97 (Sheldrick, 1997)'
_computing_structure_solution 'SHELXS-97 (Sheldrick, 1997)'
_diffrn_ambient_temperature 173(2)
_diffrn_measured_fraction_theta_full 0.987
_diffrn_measured_fraction_theta_max 0.987
_diffrn_measurement_device KappaCCD
_diffrn_measurement_method CCD
_diffrn_radiation_monochromator graphite
_diffrn_radiation_probe x-ray
_diffrn_radiation_type MoK\a
_diffrn_radiation_wavelength 0.71073
_diffrn_reflns_av_R_equivalents 0.0432
_diffrn_reflns_av_unetI/netI 0.0648
_diffrn_reflns_limit_h_max 12
_diffrn_reflns_limit_h_min -12
_diffrn_reflns_limit_k_max 13
_diffrn_reflns_limit_k_min -10
_diffrn_reflns_limit_l_max 17
_diffrn_reflns_limit_l_min -17
_diffrn_reflns_number 10193
_diffrn_reflns_theta_full 27.95
_diffrn_reflns_theta_max 27.95
_diffrn_reflns_theta_min 3.76
_exptl_absorpt_coefficient_mu 1.18
_exptl_absorpt_correction_T_max 0.750
_exptl_absorpt_correction_T_min 0.700
_exptl_absorpt_correction_type multi-scan
_exptl_absorpt_process_details
;
[c.f. r.h. blessing, acta cryst. (1995), a51, 33-38]
;
_exptl_crystal_colour colourless
_exptl_crystal_density_diffrn 1.455
_exptl_crystal_density_method 'not measured'
_exptl_crystal_description prism
_exptl_crystal_F_000 572
_exptl_crystal_size_max 0.3
_exptl_crystal_size_mid 0.3
_exptl_crystal_size_min 0.2
_refine_diff_density_max 0.579
_refine_diff_density_min -0.777
_refine_diff_density_rms 0.1
_refine_ls_extinction_method none
_refine_ls_goodness_of_fit_ref 1.02
_refine_ls_hydrogen_treatment constr
_refine_ls_matrix_type full
_refine_ls_number_parameters 280
_refine_ls_number_reflns 6078
_refine_ls_number_restraints 0
_refine_ls_restrained_S_all 1.02
_refine_ls_R_factor_all 0.0554
_refine_ls_R_factor_gt 0.0405
_refine_ls_shift/su_max 0.001
_refine_ls_shift/su_mean 0
_refine_ls_structure_factor_coef Fsqd
_refine_ls_weighting_details 'calc w=1/[\s^2^(Fo^2^)+(0.0288P)^2^+1.0784P] where P=(Fo^2^+2Fc^2^)/3'
_refine_ls_weighting_scheme calc
_refine_ls_wR_factor_gt 0.0877
_refine_ls_wR_factor_ref 0.0947
_reflns_number_gt 5083
_reflns_number_total 6078
_reflns_threshold_expression >2sigma(I)
_cod_data_source_file B813353K.txt
_cod_data_source_block (10)-oct3800
_cod_original_cell_volume 1281.67(15)
_cod_original_sg_symbol_H-M P-1
_cod_database_code 7000265

loop_
_symmetry_equiv_pos_as_xyz
'x, y, z'
'-x, -y, -z'

loop_
_atom_site_label
_atom_site_type_symbol
_atom_site_fract_x
_atom_site_fract_y
_atom_site_fract_z
_atom_site_U_iso_or_equiv
_atom_site_adp_type
_atom_site_occupancy
_atom_site_symmetry_multiplicity
_atom_site_calc_flag
_atom_site_refinement_flags
_atom_site_disorder_assembly
_atom_site_disorder_group
Sn Sn 0.10908(2) -0.28066(2) 0.256289(17) 0.03125(8) Uani 1 1 d . . .
S1 S -0.35097(11) 0.00008(10) 0.37727(11) 0.0627(3) Uani 1 1 d . . .
S2 S -0.29897(16) -0.3722(2) 0.14195(11) 0.0994(6) Uani 1 1 d . . .
N1 N -0.0643(3) -0.1302(3) 0.3244(3) 0.0501(8) Uani 1 1 d . . .
N2 N -0.0609(4) -0.3492(3) 0.2196(3) 0.0546(9) Uani 1 1 d . . .
N3 N 0.1382(4) -0.2092(3) -0.0366(2) 0.0576(9) Uani 1 1 d . . .
N4 N 0.2511(3) -0.1455(3) 0.2965(2) 0.0388(7) Uani 1 1 d . . .
N5 N 0.2657(3) -0.5282(3) 0.1931(2) 0.0347(6) Uani 1 1 d . . .
N6 N 0.1505(3) -0.3366(3) 0.5173(2) 0.0393(7) Uani 1 1 d . . .
C1 C -0.1849(4) -0.0770(3) 0.3453(3) 0.0387(8) Uani 1 1 d . . .
C2 C -0.1607(4) -0.3577(4) 0.1870(3) 0.0455(9) Uani 1 1 d . . .
C3 C 0.1928(4) -0.1712(3) 0.1320(3) 0.0349(7) Uani 1 1 d . . .
C4 C 0.1937(4) -0.1448(3) 0.0238(3) 0.0425(8) Uani 1 1 d . . .
C5 C 0.2568(5) -0.0449(4) -0.0180(3) 0.0618(12) Uani 1 1 d . . .
H5 H 0.2556 -0.0204 -0.0893 0.074 Uiso 1 1 calc R . .
C6 C 0.3194(6) 0.0179(4) 0.0394(4) 0.0701(14) Uani 1 1 d . . .
H6 H 0.36 0.0844 0.007 0.084 Uiso 1 1 calc R . .
C7 C 0.3253(5) -0.0127(4) 0.1431(4) 0.0573(11) Uani 1 1 d . . .
H7 H 0.3721 0.0285 0.1825 0.069 Uiso 1 1 calc R . .
C8 C 0.2602(4) -0.1059(3) 0.1871(3) 0.0392(8) Uani 1 1 d . . .
C9 C 0.1273(8) -0.1644(6) -0.1447(4) 0.096(2) Uani 1 1 d . . .
H9A H 0.0846 -0.2205 -0.1769 0.144 Uiso 1 1 calc R . .
H9B H 0.2241 -0.1717 -0.178 0.144 Uiso 1 1 calc R . .
H9C H 0.0659 -0.0709 -0.1518 0.144 Uiso 1 1 calc R . .
C10 C 0.0723(8) -0.3040(6) -0.0030(4) 0.108(3) Uani 1 1 d . . .
H10A H 0.0417 -0.3346 -0.0614 0.163 Uiso 1 1 calc R . .
H10B H -0.0125 -0.2656 0.0438 0.163 Uiso 1 1 calc R . .
H10C H 0.1403 -0.3802 0.0328 0.163 Uiso 1 1 calc R . .
C11 C 0.1876(5) -0.0309(4) 0.3595(4) 0.0616(12) Uani 1 1 d . . .
H11A H 0.184 -0.0637 0.4318 0.092 Uiso 1 1 calc R . .
H11B H 0.0893 0.0177 0.3409 0.092 Uiso 1 1 calc R . .
H11C H 0.2472 0.0293 0.3478 0.092 Uiso 1 1 calc R . .
C12 C 0.3948(4) -0.2260(4) 0.3313(3) 0.0494(10) Uani 1 1 d . . .
H12A H 0.3845 -0.2511 0.4048 0.074 Uiso 1 1 calc R . .
H12B H 0.4618 -0.1728 0.3177 0.074 Uiso 1 1 calc R . .
H12C H 0.4327 -0.3072 0.2945 0.074 Uiso 1 1 calc R . .
C13 C 0.2099(3) -0.4433(3) 0.3578(2) 0.0276(6) Uani 1 1 d . . .
C14 C 0.2844(3) -0.5512(3) 0.3017(2) 0.0305(7) Uani 1 1 d . . .
C15 C 0.3702(4) -0.6707(3) 0.3479(3) 0.0447(9) Uani 1 1 d . . .
H15 H 0.4194 -0.7447 0.3091 0.054 Uiso 1 1 calc R . .
C16 C 0.3817(4) -0.6786(4) 0.4514(3) 0.0505(10) Uani 1 1 d . . .
H16 H 0.439 -0.7597 0.4841 0.061 Uiso 1 1 calc R . .
C17 C 0.3116(4) -0.5708(4) 0.5088(3) 0.0429(8) Uani 1 1 d . . .
H17 H 0.3231 -0.5786 0.5798 0.051 Uiso 1 1 calc R . .
C18 C 0.2240(4) -0.4508(3) 0.4634(2) 0.0337(7) Uani 1 1 d . . .
C19 C 0.4014(5) -0.5351(5) 0.1313(3) 0.0633(12) Uani 1 1 d . . .
H19A H 0.3835 -0.5192 0.0588 0.095 Uiso 1 1 calc R . .
H19B H 0.4714 -0.624 0.1437 0.095 Uiso 1 1 calc R . .
H19C H 0.4403 -0.4667 0.1498 0.095 Uiso 1 1 calc R . .
C20 C 0.1977(5) -0.6207(4) 0.1599(3) 0.0477(9) Uani 1 1 d . . .
H20A H 0.1866 -0.6024 0.0865 0.072 Uiso 1 1 calc R . .
H20B H 0.1024 -0.608 0.1972 0.072 Uiso 1 1 calc R . .
H20C H 0.2589 -0.7132 0.1738 0.072 Uiso 1 1 calc R . .
C21 C 0.2132(5) -0.3274(5) 0.6105(3) 0.0625(12) Uani 1 1 d . . .
H21A H 0.155 -0.2458 0.6424 0.094 Uiso 1 1 calc R . .
H21B H 0.3124 -0.3244 0.5934 0.094 Uiso 1 1 calc R . .
H21C H 0.2142 -0.4058 0.658 0.094 Uiso 1 1 calc R . .
C22 C -0.0039(4) -0.3171(4) 0.5372(3) 0.0518(10) Uani 1 1 d . . .
H22A H -0.0491 -0.2371 0.5746 0.078 Uiso 1 1 calc R . .
H22B H -0.0193 -0.3955 0.5781 0.078 Uiso 1 1 calc R . .
H22C H -0.0475 -0.3054 0.4723 0.078 Uiso 1 1 calc R . .

loop_
_atom_site_aniso_label
_atom_site_aniso_U_11
_atom_site_aniso_U_22
_atom_site_aniso_U_33
_atom_site_aniso_U_23
_atom_site_aniso_U_13
_atom_site_aniso_U_12
Sn 0.02981(13) 0.03257(12) 0.02999(13) 0.00094(8) -0.00416(9) -0.00828(9)
S1 0.0371(5) 0.0482(5) 0.0935(9) -0.0133(6) 0.0041(5) -0.0007(4)
S2 0.0675(9) 0.2094(18) 0.0555(8) -0.0278(10) -0.0021(6) -0.0860(11)
N1 0.0373(17) 0.0484(17) 0.055(2) -0.0056(15) -0.0004(15) -0.0002(14)
N2 0.0402(18) 0.064(2) 0.066(2) -0.0059(17) -0.0146(17) -0.0207(16)
N3 0.089(3) 0.058(2) 0.0298(17) 0.0056(15) -0.0161(17) -0.0272(19)
N4 0.0468(17) 0.0349(14) 0.0379(16) -0.0068(12) -0.0069(13) -0.0144(13)
N5 0.0385(15) 0.0429(15) 0.0291(14) -0.0081(12) -0.0015(12) -0.0204(12)
N6 0.0496(18) 0.0433(15) 0.0303(15) -0.0138(12) 0.0056(13) -0.0212(13)
C1 0.042(2) 0.0295(16) 0.041(2) -0.0002(14) -0.0041(16) -0.0077(14)
C2 0.043(2) 0.058(2) 0.038(2) -0.0077(17) 0.0009(16) -0.0194(18)
C3 0.0410(19) 0.0260(14) 0.0347(18) 0.0017(13) -0.0024(14) -0.0076(13)
C4 0.052(2) 0.0342(17) 0.0353(19) 0.0031(14) -0.0046(16) -0.0071(16)
C5 0.086(3) 0.054(2) 0.044(2) 0.0159(19) 0.000(2) -0.030(2)
C6 0.092(4) 0.056(3) 0.069(3) 0.018(2) -0.004(3) -0.043(3)
C7 0.073(3) 0.044(2) 0.063(3) 0.0036(19) -0.008(2) -0.033(2)
C8 0.043(2) 0.0288(15) 0.046(2) -0.0013(14) -0.0038(16) -0.0108(14)
C9 0.171(6) 0.096(4) 0.036(3) 0.014(3) -0.030(3) -0.062(4)
C10 0.196(7) 0.129(5) 0.048(3) 0.020(3) -0.043(4) -0.117(5)
C11 0.078(3) 0.053(2) 0.060(3) -0.028(2) -0.001(2) -0.023(2)
C12 0.047(2) 0.058(2) 0.053(2) 0.0020(19) -0.0191(19) -0.0277(19)
C13 0.0271(15) 0.0312(15) 0.0260(15) -0.0040(12) -0.0015(12) -0.0106(12)
C14 0.0295(16) 0.0342(15) 0.0289(16) -0.0041(13) -0.0026(13) -0.0109(13)
C15 0.046(2) 0.0368(17) 0.046(2) -0.0082(16) -0.0117(17) -0.0008(15)
C16 0.052(2) 0.0400(19) 0.052(2) 0.0019(17) -0.0205(19) -0.0001(17)
C17 0.046(2) 0.053(2) 0.0299(18) 0.0031(15) -0.0125(16) -0.0144(17)
C18 0.0371(18) 0.0382(16) 0.0289(17) -0.0044(13) -0.0034(14) -0.0151(14)
C19 0.051(3) 0.096(3) 0.049(3) -0.023(2) 0.014(2) -0.031(2)
C20 0.067(3) 0.048(2) 0.037(2) -0.0119(16) -0.0084(18) -0.0269(19)
C21 0.084(3) 0.078(3) 0.039(2) -0.023(2) -0.002(2) -0.037(3)
C22 0.056(2) 0.050(2) 0.051(2) -0.0208(18) 0.0142(19) -0.0196(19)

loop_
_atom_type_symbol
_atom_type_description
_atom_type_scat_dispersion_real
_atom_type_scat_dispersion_imag
_atom_type_scat_source
C C 0.0033 0.0016 'International Tables Vol C Tables 4.2.6.8 and 6.1.1.4'
H H 0 0 'International Tables Vol C Tables 4.2.6.8 and 6.1.1.4'
N N 0.0061 0.0033 'International Tables Vol C Tables 4.2.6.8 and 6.1.1.4'
S S 0.1246 0.1234 'International Tables Vol C Tables 4.2.6.8 and 6.1.1.4'
Sn Sn -0.6537 1.4246 'International Tables Vol C Tables 4.2.6.8 and 6.1.1.4'

loop_
_geom_angle_atom_site_label_1
_geom_angle_atom_site_label_2
_geom_angle_atom_site_label_3
_geom_angle
_geom_angle_site_symmetry_1
_geom_angle_site_symmetry_3
_geom_angle_publ_flag
C13 Sn N1 114.71(12) . . ?
C13 Sn N2 98.91(12) . . ?
N1 Sn N2 83.09(14) . . ?
C13 Sn C3 132.40(12) . . ?
N1 Sn C3 102.98(12) . . ?
N2 Sn C3 114.02(13) . . ?
C13 Sn N4 93.28(10) . . ?
N1 Sn N4 83.18(12) . . ?
N2 Sn N4 164.53(11) . . ?
C3 Sn N4 62.53(11) . . ?
C1 N1 Sn 153.4(3) . . ?
C2 N2 Sn 164.0(3) . . ?
C4 N3 C10 125.3(4) . . ?
C4 N3 C9 119.8(4) . . ?
C10 N3 C9 114.3(4) . . ?
C8 N4 C11 113.3(3) . . ?
C8 N4 C12 111.7(3) . . ?
C11 N4 C12 109.3(3) . . ?
C8 N4 Sn 85.86(18) . . ?
C11 N4 Sn 121.5(3) . . ?
C12 N4 Sn 113.4(2) . . ?
C14 N5 C19 112.4(3) . . ?
C14 N5 C20 111.6(3) . . ?
C19 N5 C20 110.6(3) . . ?
C18 N6 C22 113.0(3) . . ?
C18 N6 C21 115.4(3) . . ?
C22 N6 C21 110.7(3) . . ?
N1 C1 S1 177.8(4) . . ?
N2 C2 S2 179.0(4) . . ?
C8 C3 C4 119.5(3) . . ?
C8 C3 Sn 99.0(2) . . ?
C4 C3 Sn 141.4(3) . . ?
N3 C4 C5 121.3(4) . . ?
N3 C4 C3 123.5(3) . . ?
C5 C4 C3 115.2(4) . . ?
C6 C5 C4 123.1(4) . . ?
C5 C6 C7 121.6(4) . . ?
C8 C7 C6 117.0(4) . . ?
C7 C8 C3 123.5(4) . . ?
C7 C8 N4 124.0(3) . . ?
C3 C8 N4 112.5(3) . . ?
C14 C13 C18 120.1(3) . . ?
C14 C13 Sn 108.5(2) . . ?
C18 C13 Sn 130.9(2) . . ?
C13 C14 C15 121.4(3) . . ?
C13 C14 N5 114.6(3) . . ?
C15 C14 N5 124.0(3) . . ?
C16 C15 C14 118.3(3) . . ?
C15 C16 C17 121.5(3) . . ?
C16 C17 C18 120.8(3) . . ?
C17 C18 C13 117.9(3) . . ?
C17 C18 N6 123.7(3) . . ?
C13 C18 N6 118.5(3) . . ?

loop_
_geom_bond_atom_site_label_1
_geom_bond_atom_site_label_2
_geom_bond_distance
_geom_bond_site_symmetry_2
_geom_bond_publ_flag
Sn C13 2.105(3) . ?
Sn N1 2.115(3) . ?
Sn N2 2.131(3) . ?
Sn C3 2.138(3) . ?
Sn N4 2.416(3) . ?
S1 C1 1.600(4) . ?
S2 C2 1.594(4) . ?
N1 C1 1.150(5) . ?
N2 C2 1.143(5) . ?
N3 C4 1.361(5) . ?
N3 C10 1.363(6) . ?
N3 C9 1.459(5) . ?
N4 C8 1.460(5) . ?
N4 C11 1.476(5) . ?
N4 C12 1.487(4) . ?
N5 C14 1.453(4) . ?
N5 C19 1.462(5) . ?
N5 C20 1.470(4) . ?
N6 C18 1.417(4) . ?
N6 C22 1.453(5) . ?
N6 C21 1.463(5) . ?
C3 C8 1.397(5) . ?
C3 C4 1.427(5) . ?
C4 C5 1.414(5) . ?
C5 C6 1.367(6) . ?
C6 C7 1.377(6) . ?
C7 C8 1.375(5) . ?
C13 C14 1.386(4) . ?
C13 C18 1.411(4) . ?
C14 C15 1.393(4) . ?
C15 C16 1.377(5) . ?
C16 C17 1.387(5) . ?
C17 C18 1.399(5) . ?
